data_9005951
loop_
_publ_author_name
'Kunz, M.'
'Armbruster, T.'
'Lager, G. A.'
'Schultz, A. J.'
'Goyette, R. J.'
'Lottermoser, W.'
'Amthauer, G.'

_publ_section_title
;
 Fe, Ti ordering and octahedral distortions in acentric neptunite:
 temperature dependent X-ray and neutron structure refinements
 and Mossbauer Spectroscopy
 Sample: T = 493 K
;
_journal_name_full 'Physics and Chemistry of Minerals'
_journal_page_first 199
_journal_page_last 213
_journal_volume 18
_journal_year 1991
_chemical_compound_source 'San Benito, California, USA'
_chemical_formula_sum 'Fe2 K Li Na2 O24 Si8 Ti2'
_chemical_name_mineral Neptunite
_space_group_IT_number 9
_symmetry_space_group_name_Hall 'C -2yc'
_symmetry_space_group_name_H-M 'C 1 c 1'
_cell_angle_alpha 90
_cell_angle_beta 115.51
_cell_angle_gamma 90
_cell_length_a 16.426
_cell_length_b 12.532
_cell_length_c 9.995
_cell_formula_units_Z 4
_cell_volume 1856.894
_database_code_amcsd 0007533
_diffrn_ambient_temperature 493
_exptl_crystal_density_diffrn 3.248
_cod_original_formula_sum 'Na2 K Li Ti2 Fe2 Si8 O24'
_cod_database_code 9005951

loop_
_space_group_symop_operation_xyz
x,y,z
1/2+x,1/2+y,z
x,-y,1/2+z
1/2+x,1/2-y,1/2+z

loop_
_atom_site_aniso_label
_atom_site_aniso_U_11
_atom_site_aniso_U_22
_atom_site_aniso_U_33
_atom_site_aniso_U_12
_atom_site_aniso_U_13
_atom_site_aniso_U_23
Na1 0.03400 0.04400 0.03400 -0.01600 0.01700 -0.01500
Na2 0.02600 0.04100 0.03200 -0.00800 0.01400 -0.00800
K1 0.02180 0.07200 0.03010 0.00000 0.00860 0.00000
Li1 0.01700 0.02300 0.01900 -0.00900 0.01100 -0.00700
Ti1 0.01060 0.01430 0.01150 -0.00030 0.00390 -0.00030
Fe1 0.01450 0.01920 0.01570 0.00490 0.00650 0.00220
Ti2 0.01210 0.01570 0.10500 -0.00040 0.00460 -0.00070
Fe2 0.01450 0.01800 0.01660 -0.00060 0.00780 -0.00140
Si1 0.00900 0.01500 0.01000 -0.00070 0.00230 -0.00070
Si1a 0.01300 0.01300 0.01200 -0.00010 0.00710 0.00030
Si2 0.01100 0.01400 0.01200 0.00020 0.00530 -0.00030
Si2a 0.01100 0.01100 0.01200 -0.00030 0.00320 -0.00020
Si3 0.01100 0.01500 0.01200 0.00010 0.00440 0.00100
Si3a 0.01200 0.01400 0.01100 0.00050 0.00410 0.00080
Si4 0.01400 0.01300 0.01300 0.00030 0.00600 0.00080
Si4a 0.01200 0.01300 0.01100 0.00010 0.00480 -0.00100
O1 0.01300 0.01500 0.01600 -0.00070 0.00640 -0.00180
O1a 0.01300 0.01500 0.01600 -0.00070 0.00640 -0.00180
O2 0.01200 0.01600 0.01800 0.00210 0.00750 0.00110
O2a 0.01200 0.01600 0.01800 0.00210 0.00750 0.00110
O3 0.02500 0.02100 0.01500 -0.00100 0.01000 -0.00070
O3a 0.02500 0.02100 0.01500 -0.00100 0.01000 -0.00070
O4 0.01800 0.01900 0.01600 -0.00300 0.00700 -0.00400
O4a 0.02100 0.02200 0.01700 0.00000 0.00700 -0.00400
O5 0.01300 0.01700 0.01800 0.00200 0.00710 0.00150
O5a 0.01300 0.01700 0.01800 0.00200 0.00710 0.00150
O6 0.01300 0.01500 0.02200 -0.00700 0.00420 -0.00010
O6a 0.01300 0.01500 0.02200 -0.00070 0.00420 -0.00010
O7 0.01400 0.01400 0.01600 0.00100 0.00600 -0.00020
O7a 0.01400 0.01400 0.01600 0.00100 0.00600 -0.00020
O8 0.02000 0.01800 0.02000 -0.00050 0.01310 0.00330
O8a 0.02000 0.01800 0.02000 -0.00050 0.01310 0.00330
O9 0.01900 0.02400 0.01190 -0.00200 0.00540 -0.00410
O9a 0.01900 0.02400 0.01190 -0.00200 0.00540 -0.00410
O10 0.01700 0.01900 0.01600 -0.00100 0.00290 0.00070
O10a 0.01700 0.01900 0.01600 -0.00100 0.00290 0.00070
O11 0.01400 0.01600 0.02000 -0.00360 0.00510 -0.00240
O11a 0.01400 0.01600 0.02000 -0.00360 0.00510 -0.00240
O12 0.02100 0.01400 0.02100 -0.00100 0.01400 0.00030
O12a 0.02100 0.01400 0.02100 -0.00100 0.01400 0.00030

loop_
_atom_site_label
_atom_site_fract_x
_atom_site_fract_y
_atom_site_fract_z
Na1 0.26580 0.19560 0.31460
Na2 -0.26280 -0.19830 -0.30340
K1 0.00000 0.41880 0.25000
Li1 0.50000 0.43660 0.26000
Ti1 0.34160 0.32480 0.10270
Fe1 -0.33820 -0.31600 -0.09690
Ti2 0.08750 0.05240 0.11430
Fe2 -0.08840 -0.06130 -0.11250
Si1 0.14570 0.40720 0.06030
Si1a -0.14470 -0.40460 -0.05950
Si2 0.52390 0.22580 0.08420
Si2a -0.52190 -0.22970 -0.08560
Si3 0.76980 0.47330 0.10870
Si3a -0.77110 -0.47640 -0.11060
Si4 0.89440 0.14900 0.07860
Si4a -0.89460 -0.14790 -0.08360
O1 0.95810 0.05080 0.07300
O1a -0.94880 -0.04390 -0.06970
O2 0.45390 0.32390 0.07090
O2a -0.45680 -0.32950 -0.06570
O3 0.10690 0.16870 0.25840
O3a -0.11040 -0.16740 -0.26860
O4 0.36970 0.42940 0.22130
O4a -0.37580 -0.44850 -0.25830
O5 0.20420 0.07340 0.09530
O5a -0.20980 -0.07950 -0.09140
O6 0.71290 0.36710 0.03620
O6a -0.71010 -0.36820 -0.04880
O7 0.21420 0.30970 0.07740
O7a -0.20460 -0.30370 -0.06560
O8 0.83420 0.49390 0.02500
O8a -0.83350 -0.49100 -0.02230
O9 0.15930 0.45110 0.22100
O9a -0.16060 -0.44830 -0.22200
O10 0.39640 0.21470 0.25160
O10a -0.39570 -0.20720 -0.25590
O11 0.46330 0.11880 0.02200
O11a -0.46000 -0.12060 -0.02600
O12 0.92560 0.25880 0.02350
O12a -0.92970 -0.25340 -0.03130

loop_
_cod_related_entry_id
_cod_related_entry_database
_cod_related_entry_code
1 AMCSD 0007533
